data_7217011
loop_
_publ_author_name
'Yu, Hongchuan'
'Schlegel, Mark K.'
'McLaughlin, Larry W.'

_publ_section_title
;
 The synthesis and structural characterization of both diastereomers of
 5&#x2019;-(hydroxymethyl)-6,5&#x2019;-cyclo-2&#x2019;,5&#x2019;-dideoxyuridine
 cyclonucleosides
;
_journal_name_full 'RSC Advances'
_journal_paper_doi 10.1039/c4ra04784b
_journal_year 2014
_chemical_absolute_configuration syn
_chemical_formula_moiety 'C10 H12 N2 O5'
_chemical_formula_sum 'C10 H12 N2 O5'
_chemical_formula_weight 240.22
_chemical_name_systematic
; 
 ? 
;
_space_group_IT_number 4
_symmetry_cell_setting monoclinic
_symmetry_space_group_name_Hall 'P 2yb'
_symmetry_space_group_name_H-M 'P 1 21 1'
_atom_sites_solution_hydrogens difmap
_atom_sites_solution_primary direct
_atom_sites_solution_secondary difmap
_audit_creation_method SHELXL-97
_cell_angle_alpha 90.00
_cell_angle_beta 92.897(2)
_cell_angle_gamma 90.00
_cell_formula_units_Z 4
_cell_length_a 4.89000(10)
_cell_length_b 13.3653(4)
_cell_length_c 15.1691(4)
_cell_measurement_reflns_used 9874
_cell_measurement_temperature 100(2)
_cell_measurement_theta_max 28.36
_cell_measurement_theta_min 3.05
_cell_volume 990.13(4)
_computing_cell_refinement 'SAINT (Bruker, 2010)'
_computing_data_collection 'APEX2 (Bruker, 2010)'
_computing_data_reduction 'SAINT (Bruker, 2010)'
_computing_molecular_graphics 'Bruker SHELXTL'
_computing_publication_material 'Bruker SHELXTL'
_computing_structure_refinement 'SHELXL-97 (Sheldrick, 2008)'
_computing_structure_solution 'SHELXS-97 (Sheldrick, 2008)'
_diffrn_ambient_temperature 100(2)
_diffrn_measured_fraction_theta_full 0.996
_diffrn_measured_fraction_theta_max 0.996
_diffrn_measurement_device_type 'Bruker Kappa DUO CCD diffractometer'
_diffrn_measurement_method '\f and \w scans'
_diffrn_radiation_monochromator graphite
_diffrn_radiation_source 'fine-focus sealed tube'
_diffrn_radiation_type MoK\a
_diffrn_radiation_wavelength 0.71073
_diffrn_reflns_av_R_equivalents 0.0278
_diffrn_reflns_av_sigmaI/netI 0.0230
_diffrn_reflns_limit_h_max 6
_diffrn_reflns_limit_h_min -6
_diffrn_reflns_limit_k_max 17
_diffrn_reflns_limit_k_min -17
_diffrn_reflns_limit_l_max 20
_diffrn_reflns_limit_l_min -20
_diffrn_reflns_number 22680
_diffrn_reflns_theta_full 28.39
_diffrn_reflns_theta_max 28.39
_diffrn_reflns_theta_min 3.05
_exptl_absorpt_coefficient_mu 0.131
_exptl_absorpt_correction_T_max 0.9935
_exptl_absorpt_correction_T_min 0.9768
_exptl_absorpt_correction_type multi-scan
_exptl_absorpt_process_details
;
Sheldrick, G.M. (2008). SADABS v2008/1. Bruker AXS Inc. Madison, WI USA.
;
_exptl_crystal_colour colorless
_exptl_crystal_density_diffrn 1.611
_exptl_crystal_density_meas ?
_exptl_crystal_density_method none
_exptl_crystal_description block
_exptl_crystal_F_000 504
_exptl_crystal_size_max 0.18
_exptl_crystal_size_mid 0.06
_exptl_crystal_size_min 0.05
_refine_diff_density_max 0.263
_refine_diff_density_min -0.198
_refine_diff_density_rms 0.042
_refine_ls_extinction_coef na
_refine_ls_extinction_method none
_refine_ls_goodness_of_fit_ref 1.044
_refine_ls_hydrogen_treatment mixed
_refine_ls_matrix_type full
_refine_ls_number_parameters 325
_refine_ls_number_reflns 4953
_refine_ls_number_restraints 7
_refine_ls_restrained_S_all 1.043
_refine_ls_R_factor_all 0.0328
_refine_ls_R_factor_gt 0.0294
_refine_ls_shift/su_max 0.000
_refine_ls_shift/su_mean 0.000
_refine_ls_structure_factor_coef Fsqd
_refine_ls_weighting_details 'calc w=1/[\s^2^(Fo^2^)+(0.0421P)^2^+0.1666P] where P=(Fo^2^+2Fc^2^)/3'
_refine_ls_weighting_scheme calc
_refine_ls_wR_factor_gt 0.0713
_refine_ls_wR_factor_ref 0.0732
_reflns_number_gt 4632
_reflns_number_total 4953
_reflns_threshold_expression >2sigma(I)
_cod_data_source_file c4ra04784b2.cif
_cod_data_source_block C10H12N2O5
_cod_depositor_comments
;
The following automatic conversions were performed:

'_symmetry_cell_setting' value 'Monoclinic' changed to 'monoclinic'
according to
/usr/data/users/saulius/crontab/automatic-downloads/rss-feeds/RSC/lib/dictionaries/cif_core.dic
dictionary named 'cif_core.dic' version 2.4.2 from 2011-04-26.

Automatic conversion script
Id: cif_fix_values 2281 2013-09-26 08:29:07Z andrius 

The following automatic conversions were performed:

'_exptl_crystal_density_meas' value 'not measured' was changed to '?'
- the value is perceived as not measured.

Automatic conversion script
Id: cif_fix_values 3008 2015-01-20 13:52:24Z robertas 
;
_cod_original_sg_symbol_H-M P2(1)
_cod_database_code 7217011

loop_
_symmetry_equiv_pos_as_xyz
'x, y, z'
'-x, y+1/2, -z'

loop_
_atom_site_label
_atom_site_type_symbol
_atom_site_fract_x
_atom_site_fract_y
_atom_site_fract_z
_atom_site_U_iso_or_equiv
_atom_site_adp_type
_atom_site_occupancy
_atom_site_symmetry_multiplicity
_atom_site_calc_flag
_atom_site_refinement_flags
O1 O 1.0943(2) 0.16704(8) 0.29893(6) 0.0164(2) Uani 1 1 d .
O2 O 1.3727(2) -0.14672(8) 0.23374(7) 0.0177(2) Uani 1 1 d .
O3 O 0.44634(18) 0.14345(8) 0.12762(6) 0.01346(19) Uani 1 1 d .
O4 O 0.5759(2) -0.03398(8) -0.10729(7) 0.0203(2) Uani 1 1 d D
H4O H 0.532(4) 0.0232(13) -0.1273(14) 0.030 Uiso 1 1 d D
O5 O 0.5780(2) 0.27899(8) -0.03407(7) 0.0190(2) Uani 1 1 d D
H5O H 0.532(4) 0.2564(15) -0.0813(11) 0.028 Uiso 1 1 d D
N1 N 1.2185(2) 0.00681(9) 0.26926(8) 0.0130(2) Uani 1 1 d D
H1N H 1.344(3) 0.0109(14) 0.3119(10) 0.016 Uiso 1 1 d D
N2 N 0.8709(2) 0.08585(9) 0.18531(7) 0.0112(2) Uani 1 1 d .
C1 C 1.0649(3) 0.09122(11) 0.25411(8) 0.0127(3) Uani 1 1 d .
C2 C 1.2141(3) -0.07684(11) 0.21631(9) 0.0129(3) Uani 1 1 d .
C3 C 1.0197(3) -0.07456(11) 0.14255(9) 0.0131(3) Uani 1 1 d .
H3 H 1.0053 -0.1303 0.1038 0.016 Uiso 1 1 calc R
C4 C 0.8564(3) 0.00584(10) 0.12735(8) 0.0109(2) Uani 1 1 d .
C5 C 0.6527(3) 0.01208(10) 0.04832(9) 0.0112(2) Uani 1 1 d .
H5 H 0.4993 -0.0343 0.0612 0.013 Uiso 1 1 calc R
C6 C 0.5266(3) 0.11678(10) 0.03975(9) 0.0120(3) Uani 1 1 d .
H6 H 0.3619 0.1152 -0.0021 0.014 Uiso 1 1 calc R
C7 C 0.7196(3) 0.20258(10) 0.01463(9) 0.0133(3) Uani 1 1 d .
H7 H 0.8771 0.1765 -0.0181 0.016 Uiso 1 1 calc R
C8 C 0.8179(3) 0.24672(10) 0.10453(9) 0.0136(3) Uani 1 1 d .
H8A H 1.0203 0.2469 0.1116 0.016 Uiso 1 1 calc R
H8B H 0.7493 0.3158 0.1117 0.016 Uiso 1 1 calc R
C9 C 0.6936(3) 0.17574(10) 0.16962(9) 0.0125(3) Uani 1 1 d .
H9 H 0.6598 0.2106 0.2264 0.015 Uiso 1 1 calc R
C10 C 0.7747(3) -0.02709(11) -0.03625(9) 0.0153(3) Uani 1 1 d .
H10A H 0.9234 0.0182 -0.0531 0.018 Uiso 1 1 calc R
H10B H 0.8554 -0.0940 -0.0247 0.018 Uiso 1 1 calc R
O6 O 1.0119(2) 0.32249(8) 0.60274(6) 0.0156(2) Uani 1 1 d .
O7 O 1.3787(2) 0.14811(9) 0.83574(7) 0.0218(2) Uani 1 1 d .
O8 O 0.42057(19) 0.11535(7) 0.55851(7) 0.0135(2) Uani 1 1 d .
O9 O 0.6304(2) -0.17964(8) 0.61522(8) 0.0241(2) Uani 1 1 d D
H9O H 0.692(4) -0.2359(13) 0.6328(14) 0.036 Uiso 1 1 d D
O10 O 0.6604(2) -0.01054(8) 0.39590(7) 0.0182(2) Uani 1 1 d D
H10O H 0.743(4) -0.0647(13) 0.3914(14) 0.027 Uiso 1 1 d D
N3 N 1.1845(2) 0.23529(9) 0.72149(8) 0.0122(2) Uani 1 1 d D
H3N H 1.302(3) 0.2816(12) 0.7324(12) 0.015 Uiso 1 1 d D
N4 N 0.8300(2) 0.16958(9) 0.63113(7) 0.0111(2) Uani 1 1 d .
C11 C 1.0097(3) 0.24754(10) 0.64921(9) 0.0119(3) Uani 1 1 d .
C12 C 1.2073(3) 0.15063(11) 0.77293(9) 0.0140(3) Uani 1 1 d .
C13 C 1.0303(3) 0.06995(11) 0.74651(9) 0.0140(3) Uani 1 1 d .
H13 H 1.0383 0.0090 0.7787 0.017 Uiso 1 1 calc R
C14 C 0.8513(3) 0.07950(11) 0.67608(9) 0.0118(2) Uani 1 1 d .
C15 C 0.6698(3) -0.00538(10) 0.64299(9) 0.0131(3) Uani 1 1 d .
H15 H 0.5137 -0.0091 0.6830 0.016 Uiso 1 1 calc R
C16 C 0.5470(3) 0.01769(11) 0.55069(9) 0.0132(3) Uani 1 1 d .
H16 H 0.4066 -0.0336 0.5323 0.016 Uiso 1 1 calc R
C17 C 0.7571(3) 0.03086(11) 0.47841(9) 0.0137(3) Uani 1 1 d .
H17 H 0.9368 0.0003 0.4979 0.016 Uiso 1 1 calc R
C18 C 0.7851(3) 0.14478(11) 0.47053(9) 0.0139(3) Uani 1 1 d .
H18A H 0.9797 0.1655 0.4728 0.017 Uiso 1 1 calc R
H18B H 0.6930 0.1699 0.4153 0.017 Uiso 1 1 calc R
C19 C 0.6421(3) 0.18128(11) 0.55099(9) 0.0121(3) Uani 1 1 d .
H19 H 0.5786 0.2520 0.5435 0.015 Uiso 1 1 calc R
C20 C 0.8165(3) -0.10597(11) 0.64934(10) 0.0173(3) Uani 1 1 d .
H20A H 0.9825 -0.1046 0.6146 0.021 Uiso 1 1 calc R
H20B H 0.8722 -0.1211 0.7116 0.021 Uiso 1 1 calc R

loop_
_atom_site_aniso_label
_atom_site_aniso_U_11
_atom_site_aniso_U_22
_atom_site_aniso_U_33
_atom_site_aniso_U_23
_atom_site_aniso_U_13
_atom_site_aniso_U_12
O1 0.0200(5) 0.0153(5) 0.0137(4) -0.0027(4) -0.0015(4) -0.0008(4)
O2 0.0163(4) 0.0177(5) 0.0186(5) 0.0024(4) -0.0025(4) 0.0057(4)
O3 0.0100(4) 0.0161(5) 0.0143(4) 0.0005(4) 0.0009(3) 0.0012(4)
O4 0.0292(5) 0.0159(6) 0.0147(5) 0.0012(4) -0.0085(4) -0.0016(4)
O5 0.0308(6) 0.0110(5) 0.0143(5) 0.0027(4) -0.0061(4) 0.0001(4)
N1 0.0122(5) 0.0155(6) 0.0110(5) 0.0014(4) -0.0034(4) 0.0007(4)
N2 0.0125(5) 0.0098(5) 0.0113(5) 0.0000(4) -0.0010(4) 0.0009(4)
C1 0.0136(6) 0.0132(7) 0.0112(6) 0.0020(5) 0.0019(5) -0.0010(5)
C2 0.0110(6) 0.0139(7) 0.0140(6) 0.0024(5) 0.0018(5) -0.0005(5)
C3 0.0137(6) 0.0122(7) 0.0134(6) -0.0007(5) -0.0002(5) 0.0006(5)
C4 0.0108(5) 0.0109(6) 0.0111(6) 0.0005(5) 0.0006(4) -0.0024(5)
C5 0.0114(5) 0.0102(6) 0.0118(6) 0.0007(5) -0.0022(4) -0.0004(5)
C6 0.0110(5) 0.0119(7) 0.0129(6) 0.0012(5) -0.0005(5) 0.0001(5)
C7 0.0151(6) 0.0107(7) 0.0140(6) 0.0012(5) 0.0010(5) 0.0006(5)
C8 0.0146(6) 0.0111(7) 0.0148(6) 0.0004(5) -0.0025(5) -0.0006(5)
C9 0.0133(5) 0.0100(6) 0.0140(6) -0.0006(5) -0.0006(5) 0.0024(5)
C10 0.0176(6) 0.0151(7) 0.0128(6) -0.0019(5) -0.0025(5) 0.0008(5)
O6 0.0198(5) 0.0114(5) 0.0154(4) 0.0024(4) -0.0028(4) -0.0022(4)
O7 0.0278(5) 0.0165(5) 0.0197(5) 0.0029(4) -0.0129(4) -0.0033(5)
O8 0.0097(4) 0.0117(5) 0.0189(5) -0.0009(4) -0.0023(3) 0.0012(3)
O9 0.0262(5) 0.0116(5) 0.0330(6) 0.0007(5) -0.0136(5) -0.0027(4)
O10 0.0221(5) 0.0168(5) 0.0150(5) -0.0071(4) -0.0063(4) 0.0067(4)
N3 0.0135(5) 0.0096(6) 0.0133(5) -0.0012(4) -0.0022(4) -0.0019(4)
N4 0.0115(5) 0.0108(6) 0.0107(5) -0.0003(4) -0.0019(4) -0.0002(4)
C11 0.0123(5) 0.0101(6) 0.0132(6) -0.0031(5) 0.0009(5) 0.0000(5)
C12 0.0162(6) 0.0133(7) 0.0126(6) -0.0015(5) -0.0006(5) -0.0005(5)
C13 0.0180(6) 0.0102(6) 0.0135(6) 0.0016(5) -0.0010(5) -0.0024(5)
C14 0.0123(5) 0.0109(6) 0.0124(6) 0.0000(5) 0.0022(5) -0.0007(5)
C15 0.0137(6) 0.0105(6) 0.0151(6) 0.0012(5) -0.0007(5) -0.0027(5)
C16 0.0111(5) 0.0115(7) 0.0166(6) -0.0004(5) -0.0031(5) 0.0005(5)
C17 0.0130(5) 0.0151(7) 0.0126(6) -0.0029(5) -0.0038(5) 0.0019(5)
C18 0.0144(5) 0.0158(7) 0.0112(6) -0.0008(5) -0.0022(5) 0.0015(5)
C19 0.0107(5) 0.0123(6) 0.0130(6) 0.0007(5) -0.0028(4) -0.0001(5)
C20 0.0175(6) 0.0109(7) 0.0226(7) 0.0015(6) -0.0059(5) -0.0013(5)

loop_
_atom_type_symbol
_atom_type_description
_atom_type_scat_dispersion_real
_atom_type_scat_dispersion_imag
_atom_type_scat_source
C C 0.0033 0.0016 'International Tables Vol C Tables 4.2.6.8 and 6.1.1.4'
H H 0.0000 0.0000 'International Tables Vol C Tables 4.2.6.8 and 6.1.1.4'
N N 0.0061 0.0033 'International Tables Vol C Tables 4.2.6.8 and 6.1.1.4'
O O 0.0106 0.0060 'International Tables Vol C Tables 4.2.6.8 and 6.1.1.4'

loop_
_geom_angle_atom_site_label_1
_geom_angle_atom_site_label_2
_geom_angle_atom_site_label_3
_geom_angle
C9 O3 C6 103.01(9)
C10 O4 H4O 111.4(14)
C7 O5 H5O 107.6(15)
C1 N1 C2 125.41(12)
C1 N1 H1N 115.7(12)
C2 N1 H1N 118.3(12)
C1 N2 C4 122.21(12)
C1 N2 C9 116.82(11)
C4 N2 C9 120.65(11)
O1 C1 N1 122.73(12)
O1 C1 N2 121.42(13)
N1 C1 N2 115.85(12)
O2 C2 N1 119.91(13)
O2 C2 C3 124.67(13)
N1 C2 C3 115.42(12)
C4 C3 C2 120.90(13)
C4 C3 H3 119.6
C2 C3 H3 119.6
C3 C4 N2 119.69(12)
C3 C4 C5 122.38(12)
N2 C4 C5 117.94(12)
C4 C5 C6 111.20(11)
C4 C5 C10 111.93(10)
C6 C5 C10 114.38(11)
C4 C5 H5 106.2
C6 C5 H5 106.2
C10 C5 H5 106.2
O3 C6 C5 105.81(10)
O3 C6 C7 103.94(11)
C5 C6 C7 116.77(10)
O3 C6 H6 110.0
C5 C6 H6 110.0
C7 C6 H6 110.0
O5 C7 C8 107.89(11)
O5 C7 C6 111.98(11)
C8 C7 C6 103.48(10)
O5 C7 H7 111.1
C8 C7 H7 111.1
C6 C7 H7 111.1
C9 C8 C7 102.66(11)
C9 C8 H8A 111.2
C7 C8 H8A 111.2
C9 C8 H8B 111.2
C7 C8 H8B 111.2
H8A C8 H8B 109.1
O3 C9 N2 107.71(10)
O3 C9 C8 105.09(11)
N2 C9 C8 110.99(10)
O3 C9 H9 111.0
N2 C9 H9 111.0
C8 C9 H9 111.0
O4 C10 C5 112.17(11)
O4 C10 H10A 109.2
C5 C10 H10A 109.2
O4 C10 H10B 109.2
C5 C10 H10B 109.2
H10A C10 H10B 107.9
C19 O8 C16 102.94(9)
C20 O9 H9O 106.8(15)
C17 O10 H10O 105.5(14)
C11 N3 C12 125.69(12)
C11 N3 H3N 117.2(12)
C12 N3 H3N 116.7(12)
C11 N4 C14 121.78(11)
C11 N4 C19 116.19(11)
C14 N4 C19 121.28(11)
O6 C11 N3 122.46(12)
O6 C11 N4 121.76(12)
N3 C11 N4 115.78(12)
O7 C12 N3 119.43(13)
O7 C12 C13 124.97(14)
N3 C12 C13 115.57(12)
C14 C13 C12 120.62(13)
C14 C13 H13 119.7
C12 C13 H13 119.7
C13 C14 N4 120.03(12)
C13 C14 C15 122.51(13)
N4 C14 C15 117.46(11)
C14 C15 C20 112.00(11)
C14 C15 C16 110.51(11)
C20 C15 C16 113.46(12)
C14 C15 H15 106.8
C20 C15 H15 106.8
C16 C15 H15 106.8
O8 C16 C15 104.83(11)
O8 C16 C17 104.83(11)
C15 C16 C17 115.29(10)
O8 C16 H16 110.5
C15 C16 H16 110.5
C17 C16 H16 110.5
O10 C17 C18 110.09(11)
O10 C17 C16 111.96(11)
C18 C17 C16 103.46(11)
O10 C17 H17 110.4
C18 C17 H17 110.4
C16 C17 H17 110.4
C19 C18 C17 102.12(11)
C19 C18 H18A 111.3
C17 C18 H18A 111.3
C19 C18 H18B 111.3
C17 C18 H18B 111.3
H18A C18 H18B 109.2
O8 C19 N4 108.25(11)
O8 C19 C18 104.60(11)
N4 C19 C18 109.34(10)
O8 C19 H19 111.5
N4 C19 H19 111.5
C18 C19 H19 111.5
O9 C20 C15 107.29(11)
O9 C20 H20A 110.3
C15 C20 H20A 110.3
O9 C20 H20B 110.3
C15 C20 H20B 110.3
H20A C20 H20B 108.5

loop_
_geom_bond_atom_site_label_1
_geom_bond_atom_site_label_2
_geom_bond_distance
O1 C1 1.2248(17)
O2 C2 1.2340(17)
O3 C9 1.4059(16)
O3 C6 1.4527(16)
O4 C10 1.4174(17)
O4 H4O 0.845(15)
O5 C7 1.4199(17)
O5 H5O 0.800(15)
N1 C1 1.3684(18)
N1 C2 1.3762(18)
N1 H1N 0.871(14)
N2 C1 1.3762(17)
N2 C4 1.3839(17)
N2 C9 1.4936(17)
C2 C3 1.4313(18)
C3 C4 1.3515(19)
C3 H3 0.9500
C4 C5 1.5218(17)
C5 C6 1.5323(19)
C5 C10 1.5338(18)
C5 H5 1.0000
C6 C7 1.5450(18)
C6 H6 1.0000
C7 C8 1.5403(19)
C7 H7 1.0000
C8 C9 1.5182(19)
C8 H8A 0.9900
C8 H8B 0.9900
C9 H9 1.0000
C10 H10A 0.9900
C10 H10B 0.9900
O6 C11 1.2253(17)
O7 C12 1.2374(17)
O8 C19 1.4055(16)
O8 C16 1.4517(16)
O9 C20 1.4208(18)
O9 H9O 0.849(15)
O10 C17 1.4271(16)
O10 H10O 0.833(15)
N3 C11 1.3656(17)
N3 C12 1.3758(19)
N3 H3N 0.856(14)
N4 C11 1.3815(17)
N4 C14 1.3849(17)
N4 C19 1.4946(16)
C12 C13 1.4273(19)
C13 C14 1.3526(19)
C13 H13 0.9500
C14 C15 1.5105(19)
C15 C20 1.525(2)
C15 C16 1.5269(18)
C15 H15 1.0000
C16 C17 1.5501(18)
C16 H16 1.0000
C17 C18 1.534(2)
C17 H17 1.0000
C18 C19 1.5174(18)
C18 H18A 0.9900
C18 H18B 0.9900
C19 H19 1.0000
C20 H20A 0.9900
C20 H20B 0.9900

loop_
_geom_hbond_atom_site_label_D
_geom_hbond_atom_site_label_H
_geom_hbond_atom_site_label_A
_geom_hbond_distance_DH
_geom_hbond_distance_HA
_geom_hbond_distance_DA
_geom_hbond_angle_DHA
_geom_hbond_site_symmetry_A
O4 H4O O7 0.845(15) 1.904(16) 2.7412(16) 171(2) 1_454
O5 H5O O7 0.800(15) 2.035(17) 2.7775(15) 154(2) 1_454
N1 H1N O10 0.871(14) 1.975(14) 2.8272(16) 166.0(17) 1_655
O9 H9O O1 0.849(15) 1.933(16) 2.7441(15) 160(2) 2_746
O10 H10O O6 0.833(15) 1.926(16) 2.7468(15) 168(2) 2_746
N3 H3N O2 0.856(14) 1.904(14) 2.7365(15) 163.9(17) 2_856

loop_
_geom_torsion_atom_site_label_1
_geom_torsion_atom_site_label_2
_geom_torsion_atom_site_label_3
_geom_torsion_atom_site_label_4
_geom_torsion
C2 N1 C1 O1 -173.25(12)
C2 N1 C1 N2 7.37(18)
C4 N2 C1 O1 171.95(12)
C9 N2 C1 O1 -1.60(17)
C4 N2 C1 N1 -8.66(17)
C9 N2 C1 N1 177.79(11)
C1 N1 C2 O2 176.00(12)
C1 N1 C2 C3 -3.45(18)
O2 C2 C3 C4 -178.85(13)
N1 C2 C3 C4 0.58(18)
C2 C3 C4 N2 -2.04(19)
C2 C3 C4 C5 178.37(11)
C1 N2 C4 C3 6.35(18)
C9 N2 C4 C3 179.66(12)
C1 N2 C4 C5 -174.05(11)
C9 N2 C4 C5 -0.74(16)
C3 C4 C5 C6 -171.54(12)
N2 C4 C5 C6 8.87(15)
C3 C4 C5 C10 -42.24(17)
N2 C4 C5 C10 138.17(12)
C9 O3 C6 C5 80.62(11)
C9 O3 C6 C7 -42.93(12)
C4 C5 C6 O3 -47.02(13)
C10 C5 C6 O3 -175.01(10)
C4 C5 C6 C7 68.02(14)
C10 C5 C6 C7 -59.97(15)
O3 C6 C7 O5 -94.05(12)
C5 C6 C7 O5 149.87(11)
O3 C6 C7 C8 21.89(13)
C5 C6 C7 C8 -94.19(13)
O5 C7 C8 C9 124.05(11)
C6 C7 C8 C9 5.24(13)
C6 O3 C9 N2 -71.07(12)
C6 O3 C9 C8 47.33(12)
C1 N2 C9 O3 -154.38(10)
C4 N2 C9 O3 31.96(15)
C1 N2 C9 C8 91.08(13)
C4 N2 C9 C8 -82.58(14)
C7 C8 C9 O3 -32.01(13)
C7 C8 C9 N2 84.15(12)
C4 C5 C10 O4 172.14(11)
C6 C5 C10 O4 -60.24(15)
C12 N3 C11 O6 -175.09(13)
C12 N3 C11 N4 4.52(18)
C14 N4 C11 O6 171.12(12)
C19 N4 C11 O6 0.93(17)
C14 N4 C11 N3 -8.49(17)
C19 N4 C11 N3 -178.68(11)
C11 N3 C12 O7 178.35(13)
C11 N3 C12 C13 0.14(19)
O7 C12 C13 C14 -179.20(13)
N3 C12 C13 C14 -1.10(19)
C12 C13 C14 N4 -2.79(19)
C12 C13 C14 C15 176.96(12)
C11 N4 C14 C13 7.90(18)
C19 N4 C14 C13 177.60(12)
C11 N4 C14 C15 -171.85(11)
C19 N4 C14 C15 -2.16(17)
C13 C14 C15 C20 -37.74(17)
N4 C14 C15 C20 142.00(12)
C13 C14 C15 C16 -165.32(12)
N4 C14 C15 C16 14.43(16)
C19 O8 C16 C15 82.35(11)
C19 O8 C16 C17 -39.48(12)
C14 C15 C16 O8 -52.84(13)
C20 C15 C16 O8 -179.60(10)
C14 C15 C16 C17 61.86(15)
C20 C15 C16 C17 -64.90(15)
O8 C16 C17 O10 -102.96(12)
C15 C16 C17 O10 142.33(12)
O8 C16 C17 C18 15.55(13)
C15 C16 C17 C18 -99.16(13)
O10 C17 C18 C19 131.81(11)
C16 C17 C18 C19 12.01(13)
C16 O8 C19 N4 -68.15(12)
C16 O8 C19 C18 48.35(12)
C11 N4 C19 O8 -160.55(11)
C14 N4 C19 O8 29.20(15)
C11 N4 C19 C18 86.05(14)
C14 N4 C19 C18 -84.19(14)
C17 C18 C19 O8 -37.20(13)
C17 C18 C19 N4 78.55(12)
C14 C15 C20 O9 -178.93(11)
C16 C15 C20 O9 -52.95(15)
